data_2207186
loop_
_publ_author_name
'Shea-Lin Ng'
'Ibrahim Abdul Razak'
'Hoong-Kun Fun'
'Sompong Boonsri'
'Suchada Chantrapromma'
'Uma Prawat'

_publ_section_title
;
 1,3-Dihydroxy-2-methyl-9,10-anthraquinone
;
_journal_coeditor_code CI6670
_journal_issue 11
_journal_name_full 'Acta Crystallographica Section E'
_journal_page_first o3656
_journal_page_last o3658
_journal_paper_doi 10.1107/S1600536805031697
_journal_volume 61
_journal_year 2005
_chemical_formula_iupac 'C15 H10 O4'
_chemical_formula_moiety 'C15 H10 O4'
_chemical_formula_sum 'C15 H10 O4'
_chemical_formula_weight 254.23
_chemical_melting_point .442E-305
_chemical_name_systematic
;
1,3-dihydroxy-2-methylanthra-9,10-quinone
;
_space_group_IT_number 14
_symmetry_cell_setting monoclinic
_symmetry_space_group_name_Hall '-P 2ybc'
_symmetry_space_group_name_H-M 'P 1 21/c 1'
_atom_sites_solution_hydrogens geom
_atom_sites_solution_primary direct
_atom_sites_solution_secondary difmap
_audit_creation_method SHELXL-97
_cell_angle_alpha 90.00
_cell_angle_beta 97.6100(10)
_cell_angle_gamma 90.00
_cell_formula_units_Z 4
_cell_length_a 7.35170(10)
_cell_length_b 7.32680(10)
_cell_length_c 21.1186(4)
_cell_measurement_reflns_used 4302
_cell_measurement_temperature 293(2)
_cell_measurement_theta_max 28.32
_cell_measurement_theta_min 1.95
_cell_volume 1127.52(3)
_computing_cell_refinement APEX2
_computing_data_collection 'APEX2 (Bruker, 2005)'
_computing_data_reduction 'SAINT (Bruker, 2005)'
_computing_molecular_graphics SHELXTL
_computing_publication_material 'SHELXTL and PLATON (Spek, 2003)'
_computing_structure_refinement SHELXTL
_computing_structure_solution 'SHELXTL (Sheldrick, 1998)'
_diffrn_ambient_temperature 293(2)
_diffrn_detector_area_resol_mean 8.33
_diffrn_measured_fraction_theta_full 0.998
_diffrn_measured_fraction_theta_max 0.998
_diffrn_measurement_device_type 'Bruker SMART APEX2 CCD area-detector'
_diffrn_measurement_method \w
_diffrn_radiation_monochromator graphite
_diffrn_radiation_source 'fine-focus sealed tube'
_diffrn_radiation_type MoK\a
_diffrn_radiation_wavelength 0.71073
_diffrn_reflns_av_R_equivalents 0.0213
_diffrn_reflns_av_sigmaI/netI 0.0163
_diffrn_reflns_limit_h_max 9
_diffrn_reflns_limit_h_min -9
_diffrn_reflns_limit_k_max 9
_diffrn_reflns_limit_k_min -9
_diffrn_reflns_limit_l_max 28
_diffrn_reflns_limit_l_min -26
_diffrn_reflns_number 11402
_diffrn_reflns_theta_full 28.32
_diffrn_reflns_theta_max 28.32
_diffrn_reflns_theta_min 1.95
_diffrn_standards_decay_% 0
_diffrn_standards_number 0
_exptl_absorpt_coefficient_mu 0.110
_exptl_absorpt_correction_T_max 0.9915
_exptl_absorpt_correction_T_min 0.8283
_exptl_absorpt_correction_type multi-scan
_exptl_absorpt_process_details '(SADABS; Bruker, 2005)'
_exptl_crystal_colour light_brown
_exptl_crystal_density_diffrn 1.498
_exptl_crystal_density_method 'not measured'
_exptl_crystal_description Plate
_exptl_crystal_F_000 528
_exptl_crystal_size_max 0.78
_exptl_crystal_size_mid 0.41
_exptl_crystal_size_min 0.08
_refine_diff_density_max 0.239
_refine_diff_density_min -0.185
_refine_ls_extinction_method none
_refine_ls_goodness_of_fit_ref 1.056
_refine_ls_hydrogen_treatment constr
_refine_ls_matrix_type full
_refine_ls_number_parameters 175
_refine_ls_number_reflns 2798
_refine_ls_number_restraints 0
_refine_ls_restrained_S_all 1.056
_refine_ls_R_factor_all 0.0595
_refine_ls_R_factor_gt 0.0455
_refine_ls_shift/su_max 0.001
_refine_ls_shift/su_mean 0.000
_refine_ls_structure_factor_coef Fsqd
_refine_ls_weighting_details 'calc w = 1/[\s^2^(Fo^2^)+(0.0833P)^2^+0.1198P] where P = (Fo^2^+2Fc^2^)/3'
_refine_ls_weighting_scheme calc
_refine_ls_wR_factor_gt 0.1345
_refine_ls_wR_factor_ref 0.1477
_reflns_number_gt 2066
_reflns_number_total 2798
_reflns_threshold_expression I>2\s(I)
_cod_data_source_file ci6670.cif
_cod_data_source_block I
_cod_depositor_comments
;
The following automatic conversions were performed:
'_symmetry_cell_setting' value 'Monoclinic' changed to 'monoclinic'
according to '/home/saulius/struct/CIF-dictionaries/cif_core.dic'
dictionary named 'cif_core.dic' version 2.4.1 from 2010-06-29.

Automatic conversion script
Id: cif_fix_enum 1527 2010-12-29 10:47:43Z saulius 

The following automatic conversions were performed:

'_symmetry_cell_setting' value 'Monoclinic' changed to 'monoclinic'
according to /home/saulius/struct/CIF-dictionaries/cif_core.dic
dictionary named 'cif_core.dic' version 2.4.1 from 2010-06-29.

Automatic conversion script
Id: cif_fix_values 1715 2011-07-08 13:25:40Z adriana 
;
_cod_original_sg_symbol_H-M 'P 21/c'
_cod_database_code 2207186
_cod_database_fobs_code 2207186

loop_
_symmetry_equiv_pos_as_xyz
'x, y, z'
'-x, y+1/2, -z+1/2'
'-x, -y, -z'
'x, -y-1/2, z-1/2'

loop_
_atom_site_label
_atom_site_fract_x
_atom_site_fract_y
_atom_site_fract_z
_atom_site_U_iso_or_equiv
_atom_site_adp_type
_atom_site_calc_flag
_atom_site_refinement_flags
_atom_site_occupancy
_atom_site_type_symbol
O1 0.76480(12) 0.16468(16) 0.43117(5) 0.0568(3) Uani d . 1 O
O2 0.56385(13) 0.26507(17) 0.32832(5) 0.0603(3) Uani d . 1 O
H2A 0.6560 0.2265 0.3504 0.091 Uiso calc R 1 H
O3 -0.03121(12) 0.47491(16) 0.34194(5) 0.0551(3) Uani d . 1 O
H3A -0.0948 0.5129 0.3682 0.083 Uiso calc R 1 H
O4 0.23316(13) 0.35636(15) 0.57119(5) 0.0533(3) Uani d . 1 O
C1 0.7214(2) 0.1308(2) 0.66453(8) 0.0603(4) Uani d . 1 C
H1 0.7401 0.1132 0.7085 0.072 Uiso calc R 1 H
C2 0.8569(2) 0.0845(2) 0.62807(8) 0.0590(4) Uani d . 1 C
H2 0.9669 0.0355 0.6477 0.071 Uiso calc R 1 H
C3 0.83088(18) 0.11025(18) 0.56294(8) 0.0498(3) Uani d . 1 C
H3 0.9237 0.0800 0.5389 0.060 Uiso calc R 1 H
C4 0.66581(16) 0.18143(16) 0.53298(6) 0.0393(3) Uani d . 1 C
C5 0.63997(15) 0.20675(16) 0.46262(6) 0.0403(3) Uani d . 1 C
C6 0.46581(15) 0.27964(16) 0.43235(6) 0.0368(3) Uani d . 1 C
C7 0.43381(17) 0.30360(18) 0.36586(6) 0.0425(3) Uani d . 1 C
C8 0.26579(18) 0.37000(19) 0.33495(6) 0.0449(3) Uani d . 1 C
C9 0.13032(16) 0.41185(17) 0.37266(6) 0.0411(3) Uani d . 1 C
C10 0.15826(15) 0.38997(16) 0.43874(6) 0.0381(3) Uani d . 1 C
H10 0.0650 0.4188 0.4628 0.046 Uiso calc R 1 H
C11 0.32405(15) 0.32561(15) 0.46859(6) 0.0347(3) Uani d . 1 C
C12 0.35158(16) 0.30696(16) 0.53917(6) 0.0378(3) Uani d . 1 C
C13 0.52759(16) 0.22863(16) 0.56968(6) 0.0392(3) Uani d . 1 C
C14 0.5570(2) 0.2039(2) 0.63538(7) 0.0516(4) Uani d . 1 C
H14 0.4662 0.2364 0.6600 0.062 Uiso calc R 1 H
C15 0.2356(2) 0.3961(3) 0.26395(7) 0.0698(5) Uani d . 1 C
H15A 0.1428 0.4872 0.2531 0.105 Uiso calc R 1 H
H15B 0.1966 0.2829 0.2436 0.105 Uiso calc R 1 H
H15C 0.3480 0.4349 0.2496 0.105 Uiso calc R 1 H

loop_
_atom_site_aniso_label
_atom_site_aniso_U_11
_atom_site_aniso_U_22
_atom_site_aniso_U_33
_atom_site_aniso_U_12
_atom_site_aniso_U_13
_atom_site_aniso_U_23
O1 0.0349(5) 0.0718(7) 0.0668(6) 0.0088(4) 0.0182(4) -0.0056(5)
O2 0.0423(6) 0.0879(8) 0.0550(6) 0.0073(5) 0.0219(4) -0.0070(5)
O3 0.0371(5) 0.0759(7) 0.0519(6) 0.0103(5) 0.0045(4) -0.0026(5)
O4 0.0429(5) 0.0687(7) 0.0517(5) 0.0092(4) 0.0184(4) -0.0012(5)
C1 0.0643(10) 0.0572(9) 0.0556(8) 0.0015(7) -0.0056(7) 0.0028(7)
C2 0.0486(8) 0.0520(8) 0.0713(10) 0.0058(6) -0.0105(7) -0.0041(7)
C3 0.0357(6) 0.0442(7) 0.0682(9) 0.0021(5) 0.0021(6) -0.0084(6)
C4 0.0317(6) 0.0308(6) 0.0556(7) -0.0026(4) 0.0062(5) -0.0047(5)
C5 0.0284(6) 0.0377(6) 0.0568(7) -0.0026(5) 0.0125(5) -0.0073(5)
C6 0.0290(6) 0.0350(6) 0.0480(7) -0.0025(4) 0.0115(5) -0.0049(5)
C7 0.0347(6) 0.0469(7) 0.0486(7) -0.0027(5) 0.0156(5) -0.0080(5)
C8 0.0393(7) 0.0523(7) 0.0442(7) -0.0017(5) 0.0094(5) -0.0064(6)
C9 0.0315(6) 0.0428(7) 0.0492(7) -0.0008(5) 0.0057(5) -0.0042(5)
C10 0.0291(5) 0.0395(6) 0.0480(7) 0.0001(4) 0.0137(5) -0.0053(5)
C11 0.0299(6) 0.0303(5) 0.0456(6) -0.0024(4) 0.0109(5) -0.0036(5)
C12 0.0325(6) 0.0338(6) 0.0492(7) -0.0023(4) 0.0131(5) -0.0025(5)
C13 0.0355(6) 0.0326(6) 0.0499(7) -0.0032(5) 0.0076(5) -0.0008(5)
C14 0.0521(8) 0.0514(8) 0.0523(8) 0.0006(6) 0.0102(6) 0.0017(6)
C15 0.0573(9) 0.1075(14) 0.0452(8) 0.0100(9) 0.0093(7) -0.0063(8)

loop_
_atom_type_symbol
_atom_type_description
_atom_type_scat_dispersion_real
_atom_type_scat_dispersion_imag
_atom_type_scat_source
C C 0.0033 0.0016 'International Tables Vol C Tables 4.2.6.8 and 6.1.1.4'
H H 0.0000 0.0000 'International Tables Vol C Tables 4.2.6.8 and 6.1.1.4'
O O 0.0106 0.0060 'International Tables Vol C Tables 4.2.6.8 and 6.1.1.4'

loop_
_geom_angle_atom_site_label_1
_geom_angle_atom_site_label_2
_geom_angle_atom_site_label_3
_geom_angle
_geom_angle_publ_flag
C7 O2 H2A 109.5 ?
C9 O3 H3A 109.5 ?
C2 C1 C14 119.84(15) ?
C2 C1 H1 120.1 ?
C14 C1 H1 120.1 ?
C3 C2 C1 120.59(13) ?
C3 C2 H2 119.7 ?
C1 C2 H2 119.7 ?
C2 C3 C4 120.17(14) ?
C2 C3 H3 119.9 ?
C4 C3 H3 119.9 ?
C3 C4 C13 119.56(13) ?
C3 C4 C5 119.31(12) ?
C13 C4 C5 121.13(11) ?
O1 C5 C6 121.75(12) ?
O1 C5 C4 119.94(11) ?
C6 C5 C4 118.31(11) ?
C7 C6 C11 118.30(11) ?
C7 C6 C5 120.44(11) ?
C11 C6 C5 121.26(11) ?
O2 C7 C6 121.55(11) y
O2 C7 C8 116.54(12) y
C6 C7 C8 121.90(11) ?
C9 C8 C7 117.58(12) ?
C9 C8 C15 121.52(12) ?
C7 C8 C15 120.89(12) ?
O3 C9 C8 116.73(12) y
O3 C9 C10 121.46(11) y
C8 C9 C10 121.81(11) ?
C11 C10 C9 120.09(11) ?
C11 C10 H10 120.0 ?
C9 C10 H10 120.0 ?
C10 C11 C6 120.31(11) ?
C10 C11 C12 119.03(10) ?
C6 C11 C12 120.66(10) ?
O4 C12 C13 121.16(12) ?
O4 C12 C11 120.98(11) ?
C13 C12 C11 117.85(10) ?
C14 C13 C4 119.51(12) ?
C14 C13 C12 119.78(12) ?
C4 C13 C12 120.71(12) ?
C13 C14 C1 120.32(14) ?
C13 C14 H14 119.8 ?
C1 C14 H14 119.8 ?
C8 C15 H15A 109.5 ?
C8 C15 H15B 109.5 ?
H15A C15 H15B 109.5 ?
C8 C15 H15C 109.5 ?
H15A C15 H15C 109.5 ?
H15B C15 H15C 109.5 ?

loop_
_geom_bond_atom_site_label_1
_geom_bond_atom_site_label_2
_geom_bond_distance
_geom_bond_publ_flag
O1 C5 1.2408(14) y
O2 C7 1.3501(14) y
O2 H2A 0.82 ?
O3 C9 1.3566(15) y
O3 H3A 0.82 ?
O4 C12 1.2255(14) y
C1 C2 1.380(2) ?
C1 C14 1.389(2) ?
C1 H1 0.93 ?
C2 C3 1.376(2) ?
C2 H2 0.93 ?
C3 C4 1.3934(18) ?
C3 H3 0.93 ?
C4 C13 1.4005(18) ?
C4 C5 1.4846(19) ?
C5 C6 1.4548(17) ?
C6 C7 1.4037(18) ?
C6 C11 1.4130(16) ?
C7 C8 1.4053(19) ?
C8 C9 1.3892(17) ?
C8 C15 1.499(2) ?
C9 C10 1.3928(18) ?
C10 C11 1.3790(17) ?
C10 H10 0.93 ?
C11 C12 1.4839(17) ?
C12 C13 1.4826(17) ?
C13 C14 1.3875(19) ?
C14 H14 0.93 ?
C15 H15A 0.96 ?
C15 H15B 0.96 ?
C15 H15C 0.96 ?

loop_
_geom_hbond_atom_site_label_D
_geom_hbond_atom_site_label_H
_geom_hbond_atom_site_label_A
_geom_hbond_site_symmetry_A
_geom_hbond_distance_DH
_geom_hbond_distance_HA
_geom_hbond_distance_DA
_geom_hbond_angle_DHA
_geom_hbond_publ_flag
O2 H2A O1 1_555 0.82 1.84 2.567(2) 147 y
C15 H15A O3 1_555 0.96 2.41 2.784(2) 103 y
O3 H3A O4 3_566 0.82 1.98 2.7960(10) 171 y

loop_
_geom_torsion_atom_site_label_1
_geom_torsion_atom_site_label_2
_geom_torsion_atom_site_label_3
_geom_torsion_atom_site_label_4
_geom_torsion
C14 C1 C2 C3 0.1(2)
C1 C2 C3 C4 -0.8(2)
C2 C3 C4 C13 0.8(2)
C2 C3 C4 C5 -179.53(12)
C3 C4 C5 O1 -0.03(19)
C13 C4 C5 O1 179.67(11)
C3 C4 C5 C6 179.42(11)
C13 C4 C5 C6 -0.89(18)
O1 C5 C6 C7 0.35(19)
C4 C5 C6 C7 -179.08(11)
O1 C5 C6 C11 179.45(11)
C4 C5 C6 C11 0.01(18)
C11 C6 C7 O2 179.03(11)
C5 C6 C7 O2 -1.85(19)
C11 C6 C7 C8 -0.50(19)
C5 C6 C7 C8 178.62(11)
O2 C7 C8 C9 -179.55(12)
C6 C7 C8 C9 0.0(2)
O2 C7 C8 C15 -0.1(2)
C6 C7 C8 C15 179.41(14)
C7 C8 C9 O3 -179.69(11)
C15 C8 C9 O3 0.9(2)
C7 C8 C9 C10 0.2(2)
C15 C8 C9 C10 -179.22(13)
O3 C9 C10 C11 -179.98(11)
C8 C9 C10 C11 0.16(19)
C9 C10 C11 C6 -0.68(18)
C9 C10 C11 C12 178.82(10)
C7 C6 C11 C10 0.84(18)
C5 C6 C11 C10 -178.28(10)
C7 C6 C11 C12 -178.65(10)
C5 C6 C11 C12 2.23(18)
C10 C11 C12 O4 -3.70(18)
C6 C11 C12 O4 175.79(11)
C10 C11 C12 C13 176.96(10)
C6 C11 C12 C13 -3.55(17)
C3 C4 C13 C14 0.02(19)
C5 C4 C13 C14 -179.67(11)
C3 C4 C13 C12 179.17(11)
C5 C4 C13 C12 -0.52(18)
O4 C12 C13 C14 2.50(19)
C11 C12 C13 C14 -178.17(11)
O4 C12 C13 C4 -176.65(11)
C11 C12 C13 C4 2.69(17)
C4 C13 C14 C1 -0.8(2)
C12 C13 C14 C1 -179.93(12)
C2 C1 C14 C13 0.7(2)

loop_
_cod_related_entry_id
_cod_related_entry_database
_cod_related_entry_code
1 ChemSpider 110563
